data_7247231
loop_
_publ_author_name
'Yoshikawa, Isao'
'Zhang, Zaixiang'
'Suzuki, Masahiro'
'Ikedo, Hana'
'Yin, Qiuxiang'
'Houjou, Hirohiko'

_publ_section_title
;
 Active control of molecular stacking types in a congeneric library of
 dihalogenated salicylideneaniline crystals and their solid solutions
;
_journal_issue 36
_journal_name_full CrystEngComm
_journal_page_first 5109
_journal_page_last 5117
_journal_paper_doi 10.1039/D3CE00601H
_journal_volume 25
_journal_year 2023
_chemical_formula_moiety 'C13 H9 Br2 N O'
_chemical_formula_sum 'C13 H9 Br2 N O'
_chemical_formula_weight 355.03
_space_group_crystal_system orthorhombic
_space_group_IT_number 29
_space_group_name_Hall 'P 2c -2ac'
_space_group_name_H-M_alt 'P c a 21'
_atom_sites_solution_hydrogens geom
_audit_creation_method SHELXL-2018/1
_audit_update_record
;
2023-08-02 deposited with the CCDC.	2023-08-21 downloaded from the CCDC.
;
_cell_angle_alpha 90
_cell_angle_beta 90
_cell_angle_gamma 90
_cell_formula_units_Z 4
_cell_length_a 6.05690(10)
_cell_length_b 6.93300(10)
_cell_length_c 28.5038(3)
_cell_measurement_reflns_used 10439
_cell_measurement_temperature 93(2)
_cell_measurement_theta_max 70.7840
_cell_measurement_theta_min 4.6480
_cell_volume 1196.95(3)
_computing_cell_refinement 'CrysAlisPro 1.171.40.84a (Rigaku OD, 2020)'
_computing_data_collection 'CrysAlisPro 1.171.41.107a (Rigaku OD, 2021)'
_computing_data_reduction 'CrysAlisPro 1.171.40.84a (Rigaku OD, 2020)'
_computing_molecular_graphics 'Yadokari-XG (Wakita, Nemoto et al., 2009)'
_computing_publication_material 'Yadokari-XG (Wakita, Nemoto et al., 2009)'
_computing_structure_refinement 'SHELXL-2018/1 (Sheldrick, 2018)'
_computing_structure_solution 'SHELXS Version 2013/1 (Sheldrick, 2008)'
_diffrn_ambient_temperature 93(2)
_diffrn_detector_area_resol_mean 5.811
_diffrn_measured_fraction_theta_full 0.998
_diffrn_measured_fraction_theta_max 0.993
_diffrn_measurement_device_type 'Rigaku XtaLAB P200'
_diffrn_measurement_method '\w scans'
_diffrn_radiation_type CuK\a
_diffrn_radiation_wavelength 1.54184
_diffrn_reflns_av_R_equivalents 0.0251
_diffrn_reflns_av_unetI/netI 0.0120
_diffrn_reflns_Laue_measured_fraction_full 0.998
_diffrn_reflns_Laue_measured_fraction_max 0.993
_diffrn_reflns_limit_h_max 7
_diffrn_reflns_limit_h_min -7
_diffrn_reflns_limit_k_max 8
_diffrn_reflns_limit_k_min -7
_diffrn_reflns_limit_l_max 34
_diffrn_reflns_limit_l_min -31
_diffrn_reflns_number 10509
_diffrn_reflns_point_group_measured_fraction_full 0.923
_diffrn_reflns_point_group_measured_fraction_max 0.912
_diffrn_reflns_theta_full 67.684
_diffrn_reflns_theta_max 71.133
_diffrn_reflns_theta_min 3.101
_diffrn_source 'rotating anode X-ray generator'
_exptl_absorpt_coefficient_mu 8.437
_exptl_absorpt_correction_T_max 0.757
_exptl_absorpt_correction_T_min 0.183
_exptl_absorpt_correction_type gaussian
_exptl_absorpt_process_details
;
CrysAlisPro 1.171.40.84a (Rigaku Oxford Diffraction, 2020)
Numerical absorption correction based on gaussian integration over
a multifaceted crystal model
Empirical absorption correction using spherical harmonics,
implemented in SCALE3 ABSPACK scaling algorithm.
;
_exptl_crystal_colour yellow
_exptl_crystal_density_diffrn 1.970
_exptl_crystal_description plate
_exptl_crystal_F_000 688
_exptl_crystal_recrystallization_method 'Re-crystallisation from solvent: hexane and dichloromethane'
_exptl_crystal_size_max 0.270
_exptl_crystal_size_mid 0.250
_exptl_crystal_size_min 0.180
_refine_diff_density_max 0.432
_refine_diff_density_min -0.902
_refine_diff_density_rms 0.150
_refine_ls_abs_structure_details
;
 Flack x determined using 918 quotients [(I+)-(I-)]/[(I+)+(I-)]
 (Parsons, Flack and Wagner, Acta Cryst. B69 (2013) 249-259).
;
_refine_ls_abs_structure_Flack 0.05(3)
_refine_ls_extinction_method none
_refine_ls_goodness_of_fit_ref 1.187
_refine_ls_hydrogen_treatment constr
_refine_ls_matrix_type full
_refine_ls_number_parameters 155
_refine_ls_number_reflns 2120
_refine_ls_number_restraints 121
_refine_ls_restrained_S_all 1.157
_refine_ls_R_factor_all 0.0306
_refine_ls_R_factor_gt 0.0306
_refine_ls_shift/su_max 0.000
_refine_ls_shift/su_mean 0.000
_refine_ls_structure_factor_coef Fsqd
_refine_ls_weighting_details 'w=1/[\s^2^(Fo^2^)+(0.0527P)^2^+1.1923P] where P=(Fo^2^+2Fc^2^)/3'
_refine_ls_weighting_scheme calc
_refine_ls_wR_factor_gt 0.0843
_refine_ls_wR_factor_ref 0.0843
_reflns_Friedel_coverage 0.795
_reflns_Friedel_fraction_full 0.844
_reflns_Friedel_fraction_max 0.827
_reflns_number_gt 2119
_reflns_number_total 2120
_reflns_threshold_expression 'I > 2\s(I)'
_cod_data_source_file d3ce00601h2.cif
_cod_data_source_block o1-4BB
_cod_depositor_comments 'Adding full bibliography for 7247230--7247235.cif.'
_cod_database_code 7247231
_shelx_shelxl_version_number 2018/1
_shelx_space_group_comment
;
The symmetry employed for this shelxl refinement is uniquely defined
by the following loop, which should always be used as a source of
symmetry information in preference to the above space-group names.
They are only intended as comments.
;
_shelx_estimated_absorpt_t_min 0.209
_shelx_estimated_absorpt_t_max 0.312

loop_
_space_group_symop_operation_xyz
'x, y, z'
'-x, -y, z+1/2'
'-x+1/2, y, z+1/2'
'x+1/2, -y, z'

loop_
_atom_site_label
_atom_site_type_symbol
_atom_site_fract_x
_atom_site_fract_y
_atom_site_fract_z
_atom_site_U_iso_or_equiv
_atom_site_adp_type
_atom_site_occupancy
_atom_site_site_symmetry_order
_atom_site_calc_flag
_atom_site_refinement_flags_posn
_atom_site_refinement_flags_adp
_atom_site_refinement_flags_occupancy
_atom_site_disorder_assembly
_atom_site_disorder_group
O1 O -0.3953(6) 0.8349(6) -0.09403(15) 0.0188(8) Uani 1 1 d . . . . .
H1 H -0.314661 0.818639 -0.070387 0.028 Uiso 1 1 calc R U . . .
C1 C -0.2808(11) 0.7926(6) -0.1329(3) 0.0144(12) Uani 1 1 d . . . . .
C2 C -0.3761(9) 0.8215(8) -0.1765(3) 0.0164(11) Uani 1 1 d . . . . .
H2 H -0.518830 0.877573 -0.178603 0.020 Uiso 1 1 calc R U . . .
C3 C -0.2681(11) 0.7708(7) -0.2161(3) 0.0178(12) Uani 1 1 d . . . . .
C4 C -0.0508(11) 0.6949(7) -0.2161(3) 0.0153(14) Uani 1 1 d . . . . .
H3 H 0.022572 0.662115 -0.244495 0.018 Uiso 1 1 calc R U . . .
C5 C 0.0489(10) 0.6710(8) -0.1731(2) 0.0147(11) Uani 1 1 d . . . . .
H4 H 0.195665 0.623042 -0.171531 0.018 Uiso 1 1 calc R U . . .
C6 C -0.0656(10) 0.7175(7) -0.1312(3) 0.0126(13) Uani 1 1 d . . . . .
Br1 Br -0.41333(9) 0.80070(8) -0.27483(2) 0.0218(2) Uani 1 1 d . . . . .
C7 C 0.0498(12) 0.6961(7) -0.0861(3) 0.0165(13) Uani 1 1 d . . . . .
H5 H 0.201146 0.660258 -0.085688 0.020 Uiso 1 1 calc R U . . .
N1 N -0.0530(9) 0.7257(7) -0.0470(3) 0.0143(10) Uani 1 1 d . . . . .
C8 C 0.0623(11) 0.7329(10) -0.0042(3) 0.0166(12) Uani 1 1 d . . . . .
C9 C 0.2738(11) 0.8133(7) -0.0004(3) 0.0178(13) Uani 1 1 d . . . . .
H6 H 0.347156 0.856672 -0.027951 0.021 Uiso 1 1 calc R U . . .
C10 C 0.3786(10) 0.8311(8) 0.0428(2) 0.0162(11) Uani 1 1 d . . . . .
H7 H 0.521703 0.886411 0.045061 0.019 Uiso 1 1 calc R U . . .
C11 C 0.2685(10) 0.7656(8) 0.0830(2) 0.0154(11) Uani 1 1 d . . . . .
C12 C 0.0585(11) 0.6873(8) 0.0798(3) 0.0177(14) Uani 1 1 d . . . . .
H8 H -0.016053 0.644810 0.107189 0.021 Uiso 1 1 calc R U . . .
C13 C -0.0415(10) 0.6716(8) 0.0364(2) 0.0149(11) Uani 1 1 d . . . . .
H9 H -0.185192 0.617348 0.034351 0.018 Uiso 1 1 calc R U . . .
Br2 Br 0.41586(10) 0.78736(8) 0.14116(2) 0.0225(2) Uani 1 1 d . . . . .

loop_
_atom_site_aniso_label
_atom_site_aniso_U_11
_atom_site_aniso_U_22
_atom_site_aniso_U_33
_atom_site_aniso_U_23
_atom_site_aniso_U_13
_atom_site_aniso_U_12
O1 0.0184(17) 0.0254(19) 0.013(2) 0.0020(16) 0.0047(13) 0.0075(13)
C1 0.016(2) 0.011(2) 0.016(3) -0.0001(16) 0.004(2) -0.0026(16)
C2 0.0075(17) 0.017(2) 0.025(3) 0.001(2) -0.002(2) -0.0057(18)
C3 0.022(3) 0.012(2) 0.019(3) 0.004(2) -0.007(2) 0.0009(19)
C4 0.017(3) 0.014(3) 0.015(3) -0.0019(18) 0.001(3) -0.0007(17)
C5 0.0179(19) 0.0106(19) 0.015(3) -0.004(2) 0.003(2) 0.002(2)
C6 0.015(3) 0.015(3) 0.008(3) 0.0027(19) -0.001(2) 0.0012(16)
Br1 0.0264(4) 0.0250(3) 0.0141(4) 0.0019(2) -0.0033(3) 0.00175(19)
C7 0.017(2) 0.016(3) 0.017(3) -0.0009(18) 0.001(2) 0.0017(16)
N1 0.014(2) 0.012(2) 0.017(3) 0.0009(19) 0.001(2) 0.0002(15)
C8 0.017(3) 0.014(3) 0.019(3) 0.005(3) -0.002(2) 0.0076(19)
C9 0.019(3) 0.019(2) 0.016(3) 0.0017(19) 0.000(2) 0.0010(19)
C10 0.021(2) 0.011(2) 0.017(3) -0.002(2) 0.004(2) -0.004(2)
C11 0.018(3) 0.015(2) 0.013(3) 0.001(2) 0.003(2) 0.0022(19)
C12 0.022(3) 0.018(3) 0.014(4) 0.000(2) 0.007(2) 0.0029(18)
C13 0.0086(17) 0.015(2) 0.021(3) -0.003(2) -0.001(2) 0.003(2)
Br2 0.0280(4) 0.0247(4) 0.0149(4) -0.0022(3) -0.0056(3) -0.00095(18)

loop_
_atom_type_symbol
_atom_type_description
_atom_type_scat_dispersion_real
_atom_type_scat_dispersion_imag
_atom_type_scat_source
C C 0.0181 0.0091 'International Tables Vol C Tables 4.2.6.8 and 6.1.1.4'
H H 0.0000 0.0000 'International Tables Vol C Tables 4.2.6.8 and 6.1.1.4'
N N 0.0311 0.0180 'International Tables Vol C Tables 4.2.6.8 and 6.1.1.4'
O O 0.0492 0.0322 'International Tables Vol C Tables 4.2.6.8 and 6.1.1.4'
Br Br -0.6763 1.2805 'International Tables Vol C Tables 4.2.6.8 and 6.1.1.4'

loop_
_geom_angle_atom_site_label_1
_geom_angle_atom_site_label_2
_geom_angle_atom_site_label_3
_geom_angle
_geom_angle_site_symmetry_1
_geom_angle_site_symmetry_3
_geom_angle_publ_flag
C1 O1 H1 109.5 . . ?
O1 C1 C2 119.7(6) . . ?
O1 C1 C6 122.1(6) . . ?
C2 C1 C6 118.2(7) . . ?
C3 C2 C1 120.7(6) . . ?
C3 C2 H2 119.7 . . ?
C1 C2 H2 119.7 . . ?
C2 C3 C4 123.1(7) . . ?
C2 C3 Br1 118.9(5) . . ?
C4 C3 Br1 118.0(6) . . ?
C5 C4 C3 116.8(7) . . ?
C5 C4 H3 121.6 . . ?
C3 C4 H3 121.6 . . ?
C4 C5 C6 120.6(6) . . ?
C4 C5 H4 119.7 . . ?
C6 C5 H4 119.7 . . ?
C1 C6 C5 120.5(7) . . ?
C1 C6 C7 120.7(6) . . ?
C5 C6 C7 118.8(6) . . ?
N1 C7 C6 120.6(5) . . ?
N1 C7 H5 119.7 . . ?
C6 C7 H5 119.7 . . ?
C7 N1 C8 120.9(5) . . ?
C13 C8 C9 118.2(7) . . ?
C13 C8 N1 119.2(6) . . ?
C9 C8 N1 122.4(7) . . ?
C10 C9 C8 121.3(7) . . ?
C10 C9 H6 119.3 . . ?
C8 C9 H6 119.3 . . ?
C9 C10 C11 118.5(6) . . ?
C9 C10 H7 120.7 . . ?
C11 C10 H7 120.7 . . ?
C12 C11 C10 120.7(6) . . ?
C12 C11 Br2 121.5(5) . . ?
C10 C11 Br2 117.8(5) . . ?
C13 C12 C11 119.5(7) . . ?
C13 C12 H8 120.3 . . ?
C11 C12 H8 120.3 . . ?
C12 C13 C8 121.7(6) . . ?
C12 C13 H9 119.2 . . ?
C8 C13 H9 119.2 . . ?

loop_
_geom_bond_atom_site_label_1
_geom_bond_atom_site_label_2
_geom_bond_distance
_geom_bond_site_symmetry_2
_geom_bond_publ_flag
O1 C1 1.341(8) . ?
O1 H1 0.8400 . ?
C1 C2 1.384(10) . ?
C1 C6 1.405(9) . ?
C2 C3 1.351(10) . ?
C2 H2 0.9500 . ?
C3 C4 1.418(9) . ?
C3 Br1 1.902(7) . ?
C4 C5 1.376(10) . ?
C4 H3 0.9500 . ?
C5 C6 1.420(10) . ?
C5 H4 0.9500 . ?
C6 C7 1.470(10) . ?
C7 N1 1.293(7) . ?
C7 H5 0.9500 . ?
N1 C8 1.405(9) . ?
C8 C13 1.384(11) . ?
C8 C9 1.401(10) . ?
C9 C10 1.393(11) . ?
C9 H6 0.9500 . ?
C10 C11 1.400(8) . ?
C10 H7 0.9500 . ?
C11 C12 1.386(9) . ?
C11 Br2 1.890(7) . ?
C12 C13 1.381(10) . ?
C12 H8 0.9500 . ?
C13 H9 0.9500 . ?

loop_
_geom_hbond_atom_site_label_D
_geom_hbond_atom_site_label_H
_geom_hbond_atom_site_label_A
_geom_hbond_distance_DH
_geom_hbond_distance_HA
_geom_hbond_distance_DA
_geom_hbond_angle_DHA
_geom_hbond_site_symmetry_A
_geom_hbond_publ_flag
O1 H1 N1 0.84 1.84 2.583(7) 147.2 . yes
C9 H6 O1 0.95 2.45 3.340(9) 155.9 1_655 yes

loop_
_geom_torsion_atom_site_label_1
_geom_torsion_atom_site_label_2
_geom_torsion_atom_site_label_3
_geom_torsion_atom_site_label_4
_geom_torsion
_geom_torsion_site_symmetry_1
_geom_torsion_site_symmetry_2
_geom_torsion_site_symmetry_3
_geom_torsion_site_symmetry_4
_geom_torsion_publ_flag
O1 C1 C2 C3 -176.6(5) . . . . ?
C6 C1 C2 C3 2.8(7) . . . . ?
C1 C2 C3 C4 -3.1(8) . . . . ?
C1 C2 C3 Br1 176.6(4) . . . . ?
C2 C3 C4 C5 1.0(8) . . . . ?
Br1 C3 C4 C5 -178.7(4) . . . . ?
C3 C4 C5 C6 1.3(8) . . . . ?
O1 C1 C6 C5 178.8(5) . . . . ?
C2 C1 C6 C5 -0.6(7) . . . . ?
O1 C1 C6 C7 -4.8(8) . . . . ?
C2 C1 C6 C7 175.8(5) . . . . ?
C4 C5 C6 C1 -1.4(9) . . . . ?
C4 C5 C6 C7 -177.9(5) . . . . ?
C1 C6 C7 N1 7.7(8) . . . . ?
C5 C6 C7 N1 -175.8(5) . . . . ?
C6 C7 N1 C8 -170.8(5) . . . . ?
C7 N1 C8 C13 -148.7(6) . . . . ?
C7 N1 C8 C9 36.1(9) . . . . ?
C13 C8 C9 C10 0.3(9) . . . . ?
N1 C8 C9 C10 175.5(5) . . . . ?
C8 C9 C10 C11 0.3(8) . . . . ?
C9 C10 C11 C12 -0.9(8) . . . . ?
C9 C10 C11 Br2 179.0(4) . . . . ?
C10 C11 C12 C13 0.9(8) . . . . ?
Br2 C11 C12 C13 -179.0(4) . . . . ?
C11 C12 C13 C8 -0.3(9) . . . . ?
C9 C8 C13 C12 -0.3(10) . . . . ?
N1 C8 C13 C12 -175.7(5) . . . . ?
